data_4118049
loop_
_publ_author_name
'Jian Tian'
'Laxmikant V. Saraf'
'Birgit Schwenzer'
'Stephanie M. Taylor'
'Euan K. Brechin'
'Jun Liu'
'Scott J. Dalgarno'
'Praveen K. Thallapally'

_publ_section_title
;
 Selective Metal Cation Capture by Soft Anionic Metal-Organic Frameworks
 via Drastic Single-Crystal-to-Single-Crystal Transformations
;
_journal_name_full 'Journal of the American Chemical Society'
_journal_page_first 9581
_journal_page_last 9584
_journal_paper_doi 10.1021/ja303092m
_journal_volume 134
_journal_year 2012
_chemical_formula_sum 'C33 H24 Cu1.5 Mn0.5 O13'
_chemical_formula_weight 751.30
_chemical_name_common 1a_Cu
_chemical_name_systematic
;
 ?
;
_space_group_IT_number 2
_symmetry_cell_setting triclinic
_symmetry_space_group_name_Hall '-P 1'
_symmetry_space_group_name_H-M 'P -1'
_atom_sites_solution_hydrogens geom
_atom_sites_solution_primary direct
_atom_sites_solution_secondary difmap
_audit_creation_method SHELXL-97
_cell_angle_alpha 108.446(4)
_cell_angle_beta 98.651(3)
_cell_angle_gamma 109.526(3)
_cell_formula_units_Z 2
_cell_length_a 12.6583(8)
_cell_length_b 15.5409(10)
_cell_length_c 16.4094(10)
_cell_measurement_temperature 100(2)
_cell_volume 2765.1(3)
_computing_cell_refinement 'SAINT (Bruker, 1998)'
_computing_data_collection 'Apex II'
_computing_data_reduction 'SAINT (Bruker, 1998)'
_computing_molecular_graphics 'XSeed (Barbour, 2001)'
_computing_publication_material 'local program'
_computing_structure_refinement 'SHELXL-97 (Sheldrick, 2008)'
_computing_structure_solution 'SHELXS-97 (Sheldrick, 2008)'
_diffrn_ambient_temperature 100(2)
_diffrn_measured_fraction_theta_full 0.927
_diffrn_measured_fraction_theta_max 0.927
_diffrn_measurement_device_type 'Bruker X8 Apex II CCD Diffractometer'
_diffrn_measurement_method '\f and \w scans'
_diffrn_radiation_monochromator graphite
_diffrn_radiation_source 'fine-focus sealed tube'
_diffrn_radiation_type MoK\a
_diffrn_radiation_wavelength 0.71073
_diffrn_reflns_av_R_equivalents 0.0787
_diffrn_reflns_av_sigmaI/netI 0.1280
_diffrn_reflns_limit_h_max 15
_diffrn_reflns_limit_h_min -15
_diffrn_reflns_limit_k_max 18
_diffrn_reflns_limit_k_min -18
_diffrn_reflns_limit_l_max 19
_diffrn_reflns_limit_l_min -19
_diffrn_reflns_number 33212
_diffrn_reflns_theta_full 25.41
_diffrn_reflns_theta_max 25.41
_diffrn_reflns_theta_min 1.37
_exptl_absorpt_coefficient_mu 0.730
_exptl_absorpt_correction_T_max 0.9644
_exptl_absorpt_correction_T_min 0.8677
_exptl_absorpt_correction_type multi-scan
_exptl_absorpt_process_details Bruker-SADABS
_exptl_crystal_colour Blue
_exptl_crystal_density_diffrn 0.902
_exptl_crystal_description Block
_exptl_crystal_F_000 764
_exptl_crystal_size_max 0.20
_exptl_crystal_size_mid 0.15
_exptl_crystal_size_min 0.05
_refine_diff_density_max 1.572
_refine_diff_density_min -1.380
_refine_diff_density_rms 0.116
_refine_ls_extinction_method none
_refine_ls_goodness_of_fit_ref 1.050
_refine_ls_hydrogen_treatment constr
_refine_ls_matrix_type full
_refine_ls_number_parameters 436
_refine_ls_number_reflns 9449
_refine_ls_number_restraints 0
_refine_ls_restrained_S_all 1.050
_refine_ls_R_factor_all 0.1375
_refine_ls_R_factor_gt 0.0829
_refine_ls_shift/su_max 0.000
_refine_ls_shift/su_mean 0.000
_refine_ls_structure_factor_coef Fsqd
_refine_ls_weighting_details 'calc w=1/[\s^2^(Fo^2^)+(0.1050P)^2^+0.0000P] where P=(Fo^2^+2Fc^2^)/3'
_refine_ls_weighting_scheme calc
_refine_ls_wR_factor_gt 0.2076
_refine_ls_wR_factor_ref 0.2237
_reflns_number_gt 4565
_reflns_number_total 9449
_reflns_threshold_expression >2sigma(I)
_cod_data_source_file ja303092m_si_003.cif
_cod_data_source_block 1aCu
_cod_original_formula_sum 'C33 H24 Cu1.50 Mn0.50 O13'
_cod_database_code 4118049

loop_
_symmetry_equiv_pos_as_xyz
'x, y, z'
'-x, -y, -z'

loop_
_atom_site_label
_atom_site_type_symbol
_atom_site_fract_x
_atom_site_fract_y
_atom_site_fract_z
_atom_site_U_iso_or_equiv
_atom_site_adp_type
_atom_site_occupancy
_atom_site_symmetry_multiplicity
_atom_site_calc_flag
_atom_site_refinement_flags
Cu1 Cu 0.19140(6) 0.37072(5) 0.42161(5) 0.0346(3) Uani 1 1 d .
O1 O 0.3490(3) 0.5342(3) 0.4636(3) 0.0362(11) Uani 1 1 d .
Cu2 Cu 1.0000 1.5000 1.5000 0.0593(4) Uani 1 2 d S
Mn1 Mn 0.5000 0.5000 0.5000 0.0262(3) Uani 1 2 d S
O4 O 0.6572(4) 1.2167(3) 0.9823(3) 0.0512(13) Uani 1 1 d .
O5 O 1.0754(5) 1.3591(5) 1.3241(4) 0.077(2) Uani 1 1 d .
O9 O 0.4236(4) 1.3799(3) 1.3740(3) 0.0482(12) Uani 1 1 d .
O10 O 0.2312(4) 1.2839(3) 1.3300(3) 0.0452(12) Uani 1 1 d .
O12 O 0.4100(4) 1.4126(4) 0.5629(3) 0.0580(14) Uani 1 1 d .
O6 O 0.9929(4) 1.4687(4) 1.3729(4) 0.0673(15) Uani 1 1 d .
O13 O 0.2220(4) 1.3123(3) 0.5051(3) 0.0438(11) Uani 1 1 d .
C12 C 0.7843(7) 1.3542(6) 1.1109(5) 0.078(3) Uani 1 1 d .
H12 H 0.7515 1.3923 1.0892 0.094 Uiso 1 1 calc R
C25 C 0.3325(6) 1.3064(5) 1.3202(4) 0.0375(16) Uani 1 1 d .
C17 C 1.0143(11) 1.3929(6) 1.3170(6) 0.090(3) Uani 1 1 d .
C22 C 0.3473(6) 1.2462(5) 1.2345(4) 0.0380(16) Uani 1 1 d .
C9 C 0.4777(5) 1.0923(4) 0.8797(4) 0.0391(16) Uani 1 1 d .
C18 C 0.4082(6) 1.1292(5) 0.9384(4) 0.0447(17) Uani 1 1 d .
H18A H 0.4507 1.2018 0.9728 0.054 Uiso 1 1 calc R
H18B H 0.3317 1.1167 0.9003 0.054 Uiso 1 1 calc R
C21 C 0.2587(7) 1.1596(7) 1.1747(5) 0.089(3) Uani 1 1 d .
H21 H 0.1856 1.1352 1.1866 0.107 Uiso 1 1 calc R
C8 C 0.4088(6) 0.9820(5) 0.8255(4) 0.0466(18) Uani 1 1 d .
H8A H 0.4080 0.9449 0.8647 0.056 Uiso 1 1 calc R
H8B H 0.3270 0.9680 0.7966 0.056 Uiso 1 1 calc R
C26 C 0.4949(5) 1.1486(5) 0.8172(4) 0.0452(18) Uani 1 1 d .
H26A H 0.5315 1.2211 0.8529 0.054 Uiso 1 1 calc R
H26B H 0.5466 1.1309 0.7815 0.054 Uiso 1 1 calc R
C1 C 0.2886(6) 0.5558(5) 0.5144(4) 0.0330(15) Uani 1 1 d .
C29 C 0.2473(6) 1.2040(6) 0.6083(5) 0.059(2) Uani 1 1 d .
H29 H 0.1704 1.1864 0.5737 0.071 Uiso 1 1 calc R
C28 C 0.2666(6) 1.1512(6) 0.6604(5) 0.068(3) Uani 1 1 d .
H28 H 0.2022 1.0973 0.6599 0.082 Uiso 1 1 calc R
C11 C 0.7480(6) 1.2549(6) 1.0596(5) 0.057(2) Uani 1 1 d .
C16 C 0.8009(7) 1.1993(8) 1.0841(5) 0.075(3) Uani 1 1 d .
H16 H 0.7796 1.1314 1.0478 0.090 Uiso 1 1 calc R
C27 C 0.3750(5) 1.1758(5) 0.7113(4) 0.0406(17) Uani 1 1 d .
C20 C 0.2767(8) 1.1084(7) 1.0973(6) 0.117(4) Uani 1 1 d .
H20 H 0.2137 1.0489 1.0557 0.141 Uiso 1 1 calc R
O11 O 0.3828(4) 1.1210(3) 0.7596(3) 0.0511(13) Uani 1 1 d .
C13 C 0.8662(9) 1.3991(7) 1.1922(7) 0.111(4) Uani 1 1 d .
H13 H 0.8861 1.4665 1.2290 0.133 Uiso 1 1 calc R
C10 C 0.5944(6) 1.1121(5) 0.9363(4) 0.0472(18) Uani 1 1 d .
H10A H 0.5840 1.0804 0.9799 0.057 Uiso 1 1 calc R
H10B H 0.6382 1.0843 0.8981 0.057 Uiso 1 1 calc R
C24 C 0.4653(7) 1.2229(6) 1.1373(5) 0.066(2) Uani 1 1 d .
H24 H 0.5380 1.2476 1.1251 0.079 Uiso 1 1 calc R
C23 C 0.4493(7) 1.2742(6) 1.2166(5) 0.065(2) Uani 1 1 d .
H23 H 0.5135 1.3315 1.2600 0.078 Uiso 1 1 calc R
O3 O 0.4651(4) 0.9532(3) 0.7593(3) 0.0528(13) Uani 1 1 d .
O7 O 0.9506(5) 1.3575(4) 1.4828(4) 0.104(2) Uani 1 1 d .
C3 C 0.2833(6) 0.6855(5) 0.6461(5) 0.0483(18) Uani 1 1 d .
H3 H 0.2189 0.6368 0.6520 0.058 Uiso 1 1 calc R
C30 C 0.3397(5) 1.2809(5) 0.6075(4) 0.0401(16) Uani 1 1 d .
C14 C 0.9162(6) 1.3494(5) 1.2182(5) 0.056(2) Uani 1 1 d .
C19 C 0.3772(6) 1.1367(5) 1.0766(5) 0.0447(18) Uani 1 1 d .
C33 C 0.3229(6) 1.3388(5) 0.5534(4) 0.0387(16) Uani 1 1 d .
C2 C 0.3277(4) 0.6547(4) 0.5780(4) 0.0227(13) Uani 1 1 d .
C6 C 0.4697(6) 0.8327(5) 0.6338(5) 0.0467(18) Uani 1 1 d .
H6 H 0.5340 0.8823 0.6289 0.056 Uiso 1 1 calc R
O2 O 0.1948(4) 0.4936(3) 0.5138(3) 0.0401(11) Uani 1 1 d .
C7 C 0.4258(6) 0.7326(5) 0.5724(4) 0.0454(18) Uani 1 1 d .
H7 H 0.4613 0.7159 0.5261 0.054 Uiso 1 1 calc R
C5 C 0.4163(6) 0.8579(5) 0.7028(5) 0.0475(18) Uani 1 1 d .
C31 C 0.4497(6) 1.3015(5) 0.6564(5) 0.0498(19) Uani 1 1 d .
H31 H 0.5150 1.3526 0.6542 0.060 Uiso 1 1 calc R
C4 C 0.3238(6) 0.7818(5) 0.7078(5) 0.056(2) Uani 1 1 d .
H4 H 0.2882 0.7966 0.7544 0.068 Uiso 1 1 calc R
C32 C 0.4689(6) 1.2506(5) 0.7088(4) 0.0483(18) Uani 1 1 d .
H32 H 0.5459 1.2672 0.7425 0.058 Uiso 1 1 calc R
O8 O 0.3895(4) 1.0806(3) 0.9990(3) 0.0540(13) Uani 1 1 d .
C15 C 0.8948(6) 1.2531(6) 1.1720(5) 0.057(2) Uani 1 1 d .
H15 H 0.9373 1.2212 1.1942 0.069 Uiso 1 1 calc R

loop_
_atom_site_aniso_label
_atom_site_aniso_U_11
_atom_site_aniso_U_22
_atom_site_aniso_U_33
_atom_site_aniso_U_23
_atom_site_aniso_U_13
_atom_site_aniso_U_12
Cu1 0.0436(5) 0.0339(5) 0.0180(4) -0.0006(4) 0.0009(3) 0.0198(4)
O1 0.045(3) 0.045(3) 0.012(2) -0.005(2) -0.0057(19) 0.030(2)
Cu2 0.0684(9) 0.0514(8) 0.0469(9) 0.0120(7) -0.0008(6) 0.0255(7)
Mn1 0.0306(7) 0.0328(7) 0.0117(7) 0.0030(6) 0.0024(5) 0.0157(6)
O4 0.077(3) 0.033(3) 0.026(3) 0.003(2) -0.018(2) 0.023(2)
O5 0.103(4) 0.116(5) 0.038(4) 0.002(3) 0.010(3) 0.107(4)
O9 0.045(3) 0.064(3) 0.022(2) -0.009(3) -0.004(2) 0.037(3)
O10 0.058(3) 0.047(3) 0.031(3) 0.005(2) 0.013(2) 0.031(2)
O12 0.041(3) 0.091(4) 0.037(3) 0.045(3) -0.003(2) 0.009(3)
O6 0.066(3) 0.077(4) 0.055(4) 0.021(3) 0.006(3) 0.034(3)
O13 0.051(3) 0.053(3) 0.027(3) 0.016(2) 0.004(2) 0.023(2)
C12 0.091(6) 0.044(5) 0.049(5) -0.001(4) -0.036(4) 0.011(4)
C25 0.047(4) 0.038(4) 0.019(4) 0.002(3) -0.005(3) 0.021(3)
C17 0.161(11) 0.040(5) 0.040(6) -0.003(5) 0.007(6) 0.035(6)
C22 0.049(4) 0.037(4) 0.019(4) 0.001(3) 0.004(3) 0.020(3)
C9 0.051(4) 0.032(4) 0.026(4) 0.002(3) -0.003(3) 0.021(3)
C18 0.068(5) 0.039(4) 0.026(4) 0.007(4) 0.009(3) 0.028(4)
C21 0.076(6) 0.080(6) 0.043(5) -0.031(5) 0.030(4) -0.002(5)
C8 0.074(5) 0.033(4) 0.022(4) -0.004(3) 0.008(3) 0.026(4)
C26 0.056(4) 0.039(4) 0.022(4) 0.003(3) -0.004(3) 0.012(3)
C1 0.043(4) 0.032(4) 0.008(3) -0.011(3) -0.006(3) 0.018(3)
C29 0.033(4) 0.086(6) 0.053(5) 0.041(5) -0.006(3) 0.014(4)
C28 0.036(4) 0.098(6) 0.063(5) 0.056(5) -0.002(4) 0.002(4)
C11 0.070(5) 0.069(5) 0.038(5) 0.021(5) -0.002(4) 0.043(4)
C16 0.076(6) 0.126(8) 0.032(5) 0.031(5) 0.016(4) 0.053(6)
C27 0.033(4) 0.050(4) 0.031(4) 0.015(4) 0.003(3) 0.012(3)
C20 0.080(7) 0.084(7) 0.072(7) -0.066(6) 0.033(5) -0.016(5)
O11 0.054(3) 0.060(3) 0.032(3) 0.025(3) -0.008(2) 0.017(2)
C13 0.123(8) 0.079(7) 0.084(8) 0.021(6) -0.045(6) 0.029(6)
C10 0.073(5) 0.047(4) 0.032(4) 0.018(4) 0.009(3) 0.038(4)
C24 0.056(5) 0.084(6) 0.037(5) -0.004(5) 0.012(4) 0.031(5)
C23 0.055(5) 0.064(5) 0.025(4) -0.017(4) 0.001(3) 0.001(4)
O3 0.069(3) 0.033(3) 0.031(3) -0.010(2) 0.014(2) 0.013(2)
O7 0.082(4) 0.078(4) 0.094(5) -0.017(4) -0.043(3) 0.042(3)
C3 0.047(4) 0.037(4) 0.037(4) -0.001(4) 0.008(3) 0.006(3)
C30 0.032(4) 0.050(4) 0.036(4) 0.020(4) 0.005(3) 0.012(3)
C14 0.069(5) 0.043(4) 0.060(6) 0.009(4) 0.017(4) 0.038(4)
C19 0.067(5) 0.051(5) 0.027(4) 0.012(4) 0.012(4) 0.041(4)
C33 0.029(4) 0.050(4) 0.025(4) 0.007(4) 0.007(3) 0.010(3)
C2 0.016(3) 0.045(4) 0.012(3) 0.003(3) 0.002(2) 0.028(3)
C6 0.044(4) 0.043(4) 0.041(4) 0.007(4) 0.017(3) 0.010(3)
O2 0.044(3) 0.028(2) 0.025(3) -0.014(2) -0.003(2) 0.017(2)
C7 0.053(4) 0.054(5) 0.023(4) -0.003(4) 0.008(3) 0.033(4)
C5 0.046(4) 0.049(5) 0.030(4) 0.005(4) 0.009(3) 0.010(4)
C31 0.034(4) 0.053(4) 0.048(4) 0.022(4) 0.006(3) 0.000(3)
C4 0.068(5) 0.040(4) 0.043(5) -0.012(4) 0.022(4) 0.024(4)
C32 0.049(4) 0.057(5) 0.031(4) 0.011(4) -0.002(3) 0.024(4)
O8 0.112(4) 0.035(3) 0.020(3) 0.002(2) 0.023(2) 0.043(3)
C15 0.058(5) 0.104(7) 0.054(5) 0.048(5) 0.037(4) 0.059(5)

loop_
_atom_type_symbol
_atom_type_description
_atom_type_scat_dispersion_real
_atom_type_scat_dispersion_imag
_atom_type_scat_source
C C 0.0033 0.0016 'International Tables Vol C Tables 4.2.6.8 and 6.1.1.4'
H H 0.0000 0.0000 'International Tables Vol C Tables 4.2.6.8 and 6.1.1.4'
O O 0.0106 0.0060 'International Tables Vol C Tables 4.2.6.8 and 6.1.1.4'
Cu Cu 0.3201 1.2651 'International Tables Vol C Tables 4.2.6.8 and 6.1.1.4'
Mn Mn 0.3368 0.7283 'International Tables Vol C Tables 4.2.6.8 and 6.1.1.4'

loop_
_geom_angle_atom_site_label_1
_geom_angle_atom_site_label_2
_geom_angle_atom_site_label_3
_geom_angle
_geom_angle_site_symmetry_1
_geom_angle_site_symmetry_3
O5 Cu1 O13 144.4(2) 1_444 1_545
O5 Cu1 O10 85.41(19) 1_444 1_544
O13 Cu1 O10 92.66(18) 1_545 1_544
O5 Cu1 O2 97.32(19) 1_444 .
O13 Cu1 O2 95.47(18) 1_545 .
O10 Cu1 O2 161.6(2) 1_544 .
O5 Cu1 C1 103.1(2) 1_444 .
O13 Cu1 C1 104.25(18) 1_545 .
O10 Cu1 C1 132.5(2) 1_544 .
O2 Cu1 C1 29.22(18) . .
C1 O1 Mn1 125.1(3) . .
O6 Cu2 O6 180.000(4) . 2_788
O6 Cu2 O7 92.2(3) . .
O6 Cu2 O7 87.8(3) 2_788 .
O6 Cu2 O7 87.8(3) . 2_788
O6 Cu2 O7 92.2(3) 2_788 2_788
O7 Cu2 O7 179.998(3) . 2_788
O12 Mn1 O12 180.0(3) 2_676 1_545
O12 Mn1 O9 91.68(19) 2_676 2_677
O12 Mn1 O9 88.32(19) 1_545 2_677
O12 Mn1 O9 88.32(19) 2_676 1_544
O12 Mn1 O9 91.68(19) 1_545 1_544
O9 Mn1 O9 180.000(1) 2_677 1_544
O12 Mn1 O1 89.22(17) 2_676 .
O12 Mn1 O1 90.78(17) 1_545 .
O9 Mn1 O1 94.76(15) 2_677 .
O9 Mn1 O1 85.24(15) 1_544 .
O12 Mn1 O1 90.78(17) 2_676 2_666
O12 Mn1 O1 89.22(17) 1_545 2_666
O9 Mn1 O1 85.24(15) 2_677 2_666
O9 Mn1 O1 94.76(15) 1_544 2_666
O1 Mn1 O1 179.998(1) . 2_666
C11 O4 C10 119.8(5) . .
C17 O5 Cu1 135.7(7) . 1_666
C25 O9 Mn1 147.1(5) . 1_566
C25 O10 Cu1 123.2(4) . 1_566
C33 O12 Mn1 146.1(4) . 1_565
C17 O6 Cu2 126.7(5) . .
C33 O13 Cu1 122.1(4) . 1_565
C13 C12 C11 121.3(8) . .
C13 C12 H12 119.3 . .
C11 C12 H12 119.3 . .
O9 C25 O10 125.7(6) . .
O9 C25 C22 115.7(6) . .
O10 C25 C22 118.4(6) . .
O5 C17 O6 135.6(9) . .
O5 C17 C14 118.9(9) . .
O6 C17 C14 105.5(8) . .
C23 C22 C21 118.0(7) . .
C23 C22 C25 120.5(6) . .
C21 C22 C25 121.4(7) . .
C10 C9 C18 110.1(5) . .
C10 C9 C8 110.5(5) . .
C18 C9 C8 108.3(6) . .
C10 C9 C26 109.7(5) . .
C18 C9 C26 107.8(5) . .
C8 C9 C26 110.4(5) . .
O8 C18 C9 111.0(5) . .
O8 C18 H18A 109.4 . .
C9 C18 H18A 109.4 . .
O8 C18 H18B 109.4 . .
C9 C18 H18B 109.4 . .
H18A C18 H18B 108.0 . .
C22 C21 C20 118.8(8) . .
C22 C21 H21 120.6 . .
C20 C21 H21 120.6 . .
O3 C8 C9 106.9(6) . .
O3 C8 H8A 110.3 . .
C9 C8 H8A 110.3 . .
O3 C8 H8B 110.3 . .
C9 C8 H8B 110.3 . .
H8A C8 H8B 108.6 . .
O11 C26 C9 107.7(5) . .
O11 C26 H26A 110.2 . .
C9 C26 H26A 110.2 . .
O11 C26 H26B 110.2 . .
C9 C26 H26B 110.2 . .
H26A C26 H26B 108.5 . .
O2 C1 O1 123.3(5) . .
O2 C1 C2 116.9(6) . .
O1 C1 C2 119.7(6) . .
O2 C1 Cu1 51.5(3) . .
O1 C1 Cu1 71.8(3) . .
C2 C1 Cu1 167.9(5) . .
C30 C29 C28 119.9(6) . .
C30 C29 H29 120.1 . .
C28 C29 H29 120.1 . .
C27 C28 C29 121.2(7) . .
C27 C28 H28 119.4 . .
C29 C28 H28 119.4 . .
C16 C11 C12 121.3(7) . .
C16 C11 O4 123.2(7) . .
C12 C11 O4 115.4(6) . .
C11 C16 C15 115.3(9) . .
C11 C16 H16 122.4 . .
C15 C16 H16 122.4 . .
O11 C27 C28 116.1(6) . .
O11 C27 C32 124.5(6) . .
C28 C27 C32 119.4(6) . .
C19 C20 C21 124.2(8) . .
C19 C20 H20 117.9 . .
C21 C20 H20 117.9 . .
C27 O11 C26 117.2(5) . .
C14 C13 C12 119.1(10) . .
C14 C13 H13 120.5 . .
C12 C13 H13 120.5 . .
O4 C10 C9 108.0(5) . .
O4 C10 H10A 110.1 . .
C9 C10 H10A 110.1 . .
O4 C10 H10B 110.1 . .
C9 C10 H10B 110.1 . .
H10A C10 H10B 108.4 . .
C19 C24 C23 120.1(7) . .
C19 C24 H24 120.0 . .
C23 C24 H24 120.0 . .
C22 C23 C24 122.3(7) . .
C22 C23 H23 118.8 . .
C24 C23 H23 118.8 . .
C5 O3 C8 116.5(5) . .
C2 C3 C4 125.2(7) . .
C2 C3 H3 117.4 . .
C4 C3 H3 117.4 . .
C29 C30 C31 117.8(6) . .
C29 C30 C33 121.5(6) . .
C31 C30 C33 120.6(6) . .
C13 C14 C15 125.8(8) . .
C13 C14 C17 124.5(8) . .
C15 C14 C17 109.7(7) . .
C20 C19 C24 116.4(8) . .
C20 C19 O8 120.8(7) . .
C24 C19 O8 122.7(7) . .
O12 C33 O13 125.0(6) . .
O12 C33 C30 117.0(5) . .
O13 C33 C30 117.9(6) . .
C3 C2 C1 126.3(6) . .
C3 C2 C7 114.8(5) . .
C1 C2 C7 118.9(5) . .
C7 C6 C5 119.1(6) . .
C7 C6 H6 120.5 . .
C5 C6 H6 120.5 . .
C1 O2 Cu1 99.2(4) . .
C6 C7 C2 121.9(6) . .
C6 C7 H7 119.0 . .
C2 C7 H7 119.0 . .
O3 C5 C4 126.7(6) . .
O3 C5 C6 115.3(6) . .
C4 C5 C6 118.0(6) . .
C30 C31 C32 122.4(6) . .
C30 C31 H31 118.8 . .
C32 C31 H31 118.8 . .
C3 C4 C5 120.9(7) . .
C3 C4 H4 119.5 . .
C5 C4 H4 119.5 . .
C27 C32 C31 119.1(6) . .
C27 C32 H32 120.5 . .
C31 C32 H32 120.5 . .
C19 O8 C18 113.4(5) . .
C14 C15 C16 116.9(7) . .
C14 C15 H15 121.6 . .
C16 C15 H15 121.6 . .

loop_
_geom_bond_atom_site_label_1
_geom_bond_atom_site_label_2
_geom_bond_distance
_geom_bond_site_symmetry_2
Cu1 O5 1.919(5) 1_444
Cu1 O13 1.928(4) 1_545
Cu1 O10 1.932(4) 1_544
Cu1 O2 2.008(4) .
Cu1 C1 2.531(6) .
O1 C1 1.257(7) .
O1 Mn1 2.198(4) .
Cu2 O6 1.967(5) .
Cu2 O6 1.967(5) 2_788
Cu2 O7 2.000(6) .
Cu2 O7 2.000(6) 2_788
Mn1 O12 2.101(4) 2_676
Mn1 O12 2.101(4) 1_545
Mn1 O9 2.108(4) 2_677
Mn1 O9 2.108(4) 1_544
Mn1 O1 2.198(4) 2_666
O4 C11 1.383(8) .
O4 C10 1.422(7) .
O5 C17 1.081(11) .
O5 Cu1 1.919(5) 1_666
O9 C25 1.260(7) .
O9 Mn1 2.108(4) 1_566
O10 C25 1.262(7) .
O10 Cu1 1.932(4) 1_566
O12 C33 1.243(7) .
O12 Mn1 2.101(4) 1_565
O6 C17 1.381(11) .
O13 C33 1.251(7) .
O13 Cu1 1.928(4) 1_565
C12 C13 1.361(10) .
C12 C11 1.375(10) .
C12 H12 0.9500 .
C25 C22 1.499(9) .
C17 C14 1.664(12) .
C22 C23 1.328(9) .
C22 C21 1.363(10) .
C9 C10 1.498(8) .
C9 C18 1.508(9) .
C9 C8 1.514(9) .
C9 C26 1.539(8) .
C18 O8 1.430(7) .
C18 H18A 0.9900 .
C18 H18B 0.9900 .
C21 C20 1.366(11) .
C21 H21 0.9500 .
C8 O3 1.424(8) .
C8 H8A 0.9900 .
C8 H8B 0.9900 .
C26 O11 1.424(7) .
C26 H26A 0.9900 .
C26 H26B 0.9900 .
C1 O2 1.252(7) .
C1 C2 1.420(8) .
C29 C30 1.370(9) .
C29 C28 1.408(9) .
C29 H29 0.9500 .
C28 C27 1.353(8) .
C28 H28 0.9500 .
C11 C16 1.371(10) .
C16 C15 1.500(10) .
C16 H16 0.9500 .
C27 O11 1.351(7) .
C27 C32 1.374(9) .
C20 C19 1.333(11) .
C20 H20 0.9500 .
C13 C14 1.279(11) .
C13 H13 0.9500 .
C10 H10A 0.9900 .
C10 H10B 0.9900 .
C24 C19 1.361(10) .
C24 C23 1.379(10) .
C24 H24 0.9500 .
C23 H23 0.9500 .
O3 C5 1.335(8) .
C3 C2 1.351(8) .
C3 C4 1.379(9) .
C3 H3 0.9500 .
C30 C31 1.374(8) .
C30 C33 1.489(9) .
C14 C15 1.355(10) .
C19 O8 1.362(8) .
C2 C7 1.455(8) .
C6 C7 1.416(9) .
C6 C5 1.421(9) .
C6 H6 0.9500 .
C7 H7 0.9500 .
C5 C4 1.393(9) .
C31 C32 1.386(9) .
C31 H31 0.9500 .
C4 H4 0.9500 .
C32 H32 0.9500 .
C15 H15 0.9500 .
